data_7109527
loop_
_publ_author_name
'Liang Hong'
'Ming Kai'
'Chongyang Wu'
'Wangsheng Sun'
'Gongming Zhu'
'Guofeng Li'
'Xiaojun Yao'
'Rui Wang'

_publ_section_title
;
 Enantioselective 1,3-dipolar cycloaddition of methyleneindolinones and
 N,N'-cyclic azomethine imines
;
_journal_name_full Chem.Commun.
_journal_page_first 6713
_journal_paper_doi 10.1039/c3cc41507d
_journal_volume 49
_journal_year 2013
_chemical_absolute_configuration rm
_chemical_formula_sum 'C27 H28 Br N3 O6'
_chemical_formula_weight 570.43
_chemical_name_systematic
;
?
;
_space_group_IT_number 19
_symmetry_cell_setting orthorhombic
_symmetry_space_group_name_Hall 'P 2ac 2ab'
_symmetry_space_group_name_H-M 'P 21 21 21'
_atom_sites_solution_hydrogens geom
_atom_sites_solution_primary direct
_atom_sites_solution_secondary difmap
_audit_creation_method SHELXL-97
_cell_angle_alpha 90.00
_cell_angle_beta 90.00
_cell_angle_gamma 90.00
_cell_formula_units_Z 4
_cell_length_a 9.930(2)
_cell_length_b 11.163(3)
_cell_length_c 24.219(6)
_cell_measurement_temperature 293(2)
_cell_volume 2684.6(11)
_computing_structure_refinement 'SHELXL-97 (Sheldrick, 2008)'
_computing_structure_solution 'SHELXS-97 (Sheldrick, 2008)'
_diffrn_ambient_temperature 293(2)
_diffrn_measured_fraction_theta_full 0.997
_diffrn_measured_fraction_theta_max 0.997
_diffrn_measurement_device_type 'Bruker APEX II area detector'
_diffrn_measurement_method '\w scans'
_diffrn_radiation_monochromator graphite
_diffrn_radiation_source 'fine-focus sealed tube'
_diffrn_radiation_type MoK\a
_diffrn_radiation_wavelength 0.71073
_diffrn_reflns_av_R_equivalents 0.0363
_diffrn_reflns_av_sigmaI/netI 0.0496
_diffrn_reflns_limit_h_max 11
_diffrn_reflns_limit_h_min -9
_diffrn_reflns_limit_k_max 13
_diffrn_reflns_limit_k_min -13
_diffrn_reflns_limit_l_max 28
_diffrn_reflns_limit_l_min -28
_diffrn_reflns_number 17510
_diffrn_reflns_theta_full 25.00
_diffrn_reflns_theta_max 25.00
_diffrn_reflns_theta_min 1.68
_exptl_absorpt_coefficient_mu 1.577
_exptl_absorpt_correction_T_max 0.6846
_exptl_absorpt_correction_T_min 0.6324
_exptl_absorpt_correction_type multi-scan
_exptl_absorpt_process_details SADABS
_exptl_crystal_colour colourless
_exptl_crystal_density_diffrn 1.411
_exptl_crystal_density_method 'not measured'
_exptl_crystal_description block
_exptl_crystal_F_000 1176
_exptl_crystal_size_max 0.32
_exptl_crystal_size_mid 0.28
_exptl_crystal_size_min 0.26
_refine_diff_density_max 0.422
_refine_diff_density_min -0.590
_refine_diff_density_rms 0.081
_refine_ls_abs_structure_details 'Flack H D (1983), Acta Cryst. A39, 876-881'
_refine_ls_abs_structure_Flack 0.030(8)
_refine_ls_extinction_method none
_refine_ls_goodness_of_fit_ref 1.051
_refine_ls_hydrogen_treatment constr
_refine_ls_matrix_type full
_refine_ls_number_parameters 338
_refine_ls_number_reflns 4706
_refine_ls_number_restraints 0
_refine_ls_restrained_S_all 1.051
_refine_ls_R_factor_all 0.0439
_refine_ls_R_factor_gt 0.0356
_refine_ls_shift/su_max 0.000
_refine_ls_shift/su_mean 0.000
_refine_ls_structure_factor_coef Fsqd
_refine_ls_weighting_details 'calc w=1/[\s^2^(Fo^2^)+(0.0400P)^2^+0.5498P] where P=(Fo^2^+2Fc^2^)/3'
_refine_ls_weighting_scheme calc
_refine_ls_wR_factor_gt 0.0880
_refine_ls_wR_factor_ref 0.0923
_reflns_number_gt 4096
_reflns_number_total 4706
_reflns_threshold_expression >2sigma(I)
_cod_data_source_file c3cc41507d.txt
_cod_data_source_block 1
_cod_original_cell_volume 2684.7(11)
_cod_original_sg_symbol_H-M P2(1)2(1)2(1)
_cod_database_code 7109527

loop_
_symmetry_equiv_pos_as_xyz
'x, y, z'
'-x+1/2, -y, z+1/2'
'-x, y+1/2, -z+1/2'
'x+1/2, -y+1/2, -z'

loop_
_atom_site_label
_atom_site_type_symbol
_atom_site_fract_x
_atom_site_fract_y
_atom_site_fract_z
_atom_site_U_iso_or_equiv
_atom_site_adp_type
_atom_site_occupancy
_atom_site_symmetry_multiplicity
_atom_site_calc_flag
_atom_site_refinement_flags
Br1 Br 0.45412(5) 0.38645(4) 0.791618(14) 0.08170(19) Uani 1 1 d .
O1 O 0.0367(3) 0.20865(18) 0.68382(9) 0.0577(6) Uani 1 1 d .
O2 O 0.0805(4) 0.05149(18) 0.62917(10) 0.0796(10) Uani 1 1 d .
O3 O 0.0577(2) 0.42497(16) 0.63918(8) 0.0469(5) Uani 1 1 d .
O4 O 0.1051(2) 0.79681(18) 0.52683(9) 0.0492(5) Uani 1 1 d .
O5 O 0.0718(2) 0.5409(2) 0.43661(9) 0.0538(6) Uani 1 1 d .
O6 O 0.2786(2) 0.59695(17) 0.46511(7) 0.0399(5) Uani 1 1 d .
N1 N 0.1805(2) 0.62652(18) 0.56797(9) 0.0311(5) Uani 1 1 d .
N2 N 0.2918(2) 0.58634(18) 0.60251(8) 0.0318(5) Uani 1 1 d .
N3 N 0.1097(2) 0.24187(19) 0.59773(9) 0.0348(5) Uani 1 1 d .
C1 C 0.1828(3) 0.7453(2) 0.55763(11) 0.0358(7) Uani 1 1 d .
C2 C 0.2995(4) 0.7957(3) 0.59075(14) 0.0490(8) Uani 1 1 d .
H2A H 0.2697 0.8257 0.6263 0.059 Uiso 1 1 calc R
H2B H 0.3450 0.8593 0.5709 0.059 Uiso 1 1 calc R
C3 C 0.3900(3) 0.6858(2) 0.59726(13) 0.0434(7) Uani 1 1 d .
H3A H 0.4473 0.6751 0.5652 0.052 Uiso 1 1 calc R
H3B H 0.4459 0.6922 0.6300 0.052 Uiso 1 1 calc R
C4 C 0.3319(3) 0.4702(2) 0.57923(10) 0.0295(6) Uani 1 1 d .
H4 H 0.3943 0.4837 0.5485 0.035 Uiso 1 1 calc R
C5 C 0.1966(3) 0.4191(2) 0.55609(10) 0.0293(6) Uani 1 1 d .
C6 C 0.1251(3) 0.5330(2) 0.53307(11) 0.0321(6) Uani 1 1 d .
H6 H 0.0277 0.5267 0.5390 0.038 Uiso 1 1 calc R
C7 C 0.1539(3) 0.5578(2) 0.47225(11) 0.0355(6) Uani 1 1 d .
C8 C 0.3183(4) 0.6389(3) 0.41024(12) 0.0515(8) Uani 1 1 d .
H8A H 0.2646 0.5989 0.3823 0.062 Uiso 1 1 calc R
H8B H 0.4122 0.6199 0.4037 0.062 Uiso 1 1 calc R
C9 C 0.2979(5) 0.7708(3) 0.40645(16) 0.0725(12) Uani 1 1 d .
H9A H 0.2058 0.7896 0.4149 0.109 Uiso 1 1 calc R
H9B H 0.3184 0.7973 0.3697 0.109 Uiso 1 1 calc R
H9C H 0.3562 0.8104 0.4323 0.109 Uiso 1 1 calc R
C10 C 0.2147(3) 0.3121(2) 0.51897(11) 0.0318(6) Uani 1 1 d .
C11 C 0.2772(3) 0.3018(3) 0.46748(12) 0.0379(6) Uani 1 1 d .
H11 H 0.3131 0.3689 0.4501 0.046 Uiso 1 1 calc R
C12 C 0.2849(3) 0.1901(3) 0.44274(12) 0.0444(7) Uani 1 1 d .
H12 H 0.3258 0.1822 0.4084 0.053 Uiso 1 1 calc R
C13 C 0.2327(4) 0.0911(3) 0.46854(13) 0.0486(8) Uani 1 1 d .
H13 H 0.2382 0.0172 0.4509 0.058 Uiso 1 1 calc R
C14 C 0.1715(3) 0.0976(2) 0.52049(13) 0.0449(7) Uani 1 1 d .
H14 H 0.1368 0.0300 0.5378 0.054 Uiso 1 1 calc R
C15 C 0.1650(3) 0.2099(2) 0.54488(11) 0.0335(6) Uani 1 1 d .
C16 C 0.1132(3) 0.3681(2) 0.60399(11) 0.0328(6) Uani 1 1 d .
C17 C 0.0738(4) 0.1562(2) 0.63820(12) 0.0449(8) Uani 1 1 d .
C18 C 0.0033(4) 0.1356(3) 0.73387(13) 0.0565(10) Uani 1 1 d .
C19 C -0.0345(8) 0.2289(4) 0.77546(17) 0.106(2) Uani 1 1 d .
H19A H 0.0389 0.2840 0.7801 0.160 Uiso 1 1 calc R
H19B H -0.0540 0.1911 0.8102 0.160 Uiso 1 1 calc R
H19C H -0.1126 0.2715 0.7628 0.160 Uiso 1 1 calc R
C20 C 0.1310(5) 0.0694(4) 0.75186(17) 0.0794(13) Uani 1 1 d .
H20A H 0.1527 0.0089 0.7251 0.119 Uiso 1 1 calc R
H20B H 0.1161 0.0325 0.7871 0.119 Uiso 1 1 calc R
H20C H 0.2042 0.1253 0.7546 0.119 Uiso 1 1 calc R
C21 C -0.1113(5) 0.0507(4) 0.72192(16) 0.0729(11) Uani 1 1 d .
H21A H -0.1886 0.0955 0.7101 0.109 Uiso 1 1 calc R
H21B H -0.1332 0.0067 0.7548 0.109 Uiso 1 1 calc R
H21C H -0.0850 -0.0041 0.6933 0.109 Uiso 1 1 calc R
C22 C 0.4603(3) 0.2839(3) 0.60561(12) 0.0446(7) Uani 1 1 d .
H22 H 0.4656 0.2649 0.5683 0.053 Uiso 1 1 calc R
C23 C 0.3993(3) 0.3907(2) 0.62175(10) 0.0319(6) Uani 1 1 d .
C24 C 0.3963(3) 0.4207(2) 0.67763(11) 0.0394(7) Uani 1 1 d .
H24 H 0.3566 0.4918 0.6893 0.047 Uiso 1 1 calc R
C25 C 0.4540(3) 0.3421(3) 0.71578(12) 0.0451(7) Uani 1 1 d .
C26 C 0.5116(4) 0.2354(3) 0.69974(14) 0.0565(9) Uani 1 1 d .
H26 H 0.5489 0.1839 0.7258 0.068 Uiso 1 1 calc R
C27 C 0.5129(4) 0.2059(3) 0.64408(14) 0.0569(9) Uani 1 1 d .
H27 H 0.5495 0.1333 0.6327 0.068 Uiso 1 1 calc R

loop_
_atom_site_aniso_label
_atom_site_aniso_U_11
_atom_site_aniso_U_22
_atom_site_aniso_U_33
_atom_site_aniso_U_23
_atom_site_aniso_U_13
_atom_site_aniso_U_12
Br1 0.1323(4) 0.0780(3) 0.03480(17) 0.00124(18) -0.0143(2) 0.0448(3)
O1 0.0986(19) 0.0321(10) 0.0425(11) 0.0038(9) 0.0186(12) -0.0067(12)
O2 0.149(3) 0.0274(11) 0.0628(15) -0.0018(10) 0.0349(17) -0.0142(14)
O3 0.0627(14) 0.0305(10) 0.0477(11) -0.0057(9) 0.0203(11) -0.0015(10)
O4 0.0598(14) 0.0326(10) 0.0552(12) 0.0030(10) -0.0059(11) 0.0093(10)
O5 0.0555(15) 0.0614(13) 0.0447(11) -0.0084(10) -0.0209(11) 0.0012(11)
O6 0.0479(13) 0.0400(11) 0.0319(9) 0.0008(9) -0.0008(9) -0.0031(10)
N1 0.0364(13) 0.0223(10) 0.0348(11) -0.0028(9) -0.0034(9) 0.0005(10)
N2 0.0383(13) 0.0265(11) 0.0306(10) -0.0033(9) -0.0054(10) -0.0006(10)
N3 0.0440(14) 0.0244(10) 0.0360(12) -0.0004(9) 0.0034(10) -0.0024(10)
C1 0.0478(19) 0.0243(12) 0.0355(14) -0.0035(11) 0.0042(13) 0.0018(13)
C2 0.065(2) 0.0277(13) 0.0538(18) -0.0024(14) -0.0037(16) -0.0091(14)
C3 0.0463(18) 0.0349(15) 0.0490(16) -0.0021(13) -0.0073(14) -0.0107(13)
C4 0.0338(15) 0.0256(12) 0.0291(12) -0.0024(11) 0.0034(11) -0.0016(11)
C5 0.0348(16) 0.0231(12) 0.0301(12) -0.0015(10) 0.0004(11) -0.0008(11)
C6 0.0360(16) 0.0226(12) 0.0376(14) -0.0036(11) -0.0015(12) -0.0003(11)
C7 0.0457(19) 0.0244(12) 0.0363(14) -0.0010(11) -0.0092(14) 0.0053(12)
C8 0.064(2) 0.0557(19) 0.0352(15) 0.0008(14) 0.0055(14) -0.0034(17)
C9 0.083(3) 0.066(2) 0.069(2) 0.029(2) 0.018(2) 0.004(2)
C10 0.0354(16) 0.0266(13) 0.0333(13) -0.0032(11) 0.0003(12) 0.0016(12)
C11 0.0380(16) 0.0378(15) 0.0381(14) -0.0024(12) 0.0044(13) 0.0000(13)
C12 0.0426(18) 0.0481(17) 0.0424(15) -0.0159(14) 0.0060(14) 0.0047(14)
C13 0.058(2) 0.0330(15) 0.0547(17) -0.0171(14) 0.0020(16) 0.0046(14)
C14 0.0545(19) 0.0263(14) 0.0538(17) -0.0064(13) 0.0008(15) -0.0003(14)
C15 0.0385(16) 0.0259(12) 0.0362(14) -0.0036(11) 0.0002(13) 0.0003(12)
C16 0.0392(16) 0.0245(13) 0.0349(13) -0.0017(11) 0.0024(12) -0.0023(11)
C17 0.059(2) 0.0316(15) 0.0438(16) 0.0020(13) 0.0041(15) -0.0113(14)
C18 0.093(3) 0.0378(16) 0.0386(15) 0.0055(13) 0.0106(17) -0.0123(17)
C19 0.198(6) 0.065(3) 0.056(2) -0.0013(19) 0.036(3) 0.000(3)
C20 0.089(3) 0.086(3) 0.063(2) 0.026(2) -0.008(2) -0.013(2)
C21 0.073(3) 0.085(3) 0.061(2) 0.016(2) 0.011(2) -0.020(2)
C22 0.0531(19) 0.0431(15) 0.0374(14) -0.0024(13) 0.0039(15) 0.0145(15)
C23 0.0319(14) 0.0318(13) 0.0319(12) -0.0025(12) -0.0020(11) 0.0032(12)
C24 0.0485(18) 0.0355(14) 0.0343(14) -0.0012(12) -0.0020(12) 0.0088(13)
C25 0.051(2) 0.0471(15) 0.0371(14) -0.0008(13) -0.0055(15) 0.0150(14)
C26 0.074(3) 0.0471(17) 0.0480(18) 0.0090(14) -0.0049(16) 0.0252(17)
C27 0.069(2) 0.0461(17) 0.0561(18) -0.0042(15) -0.0012(17) 0.0264(17)

loop_
_atom_type_symbol
_atom_type_description
_atom_type_scat_dispersion_real
_atom_type_scat_dispersion_imag
_atom_type_scat_source
C C 0.0033 0.0016 'International Tables Vol C Tables 4.2.6.8 and 6.1.1.4'
H H 0.0000 0.0000 'International Tables Vol C Tables 4.2.6.8 and 6.1.1.4'
N N 0.0061 0.0033 'International Tables Vol C Tables 4.2.6.8 and 6.1.1.4'
O O 0.0106 0.0060 'International Tables Vol C Tables 4.2.6.8 and 6.1.1.4'
Br Br -0.2901 2.4595 'International Tables Vol C Tables 4.2.6.8 and 6.1.1.4'

loop_
_geom_angle_atom_site_label_1
_geom_angle_atom_site_label_2
_geom_angle_atom_site_label_3
_geom_angle
C17 O1 C18 120.3(2)
C7 O6 C8 118.4(2)
C1 N1 C6 127.2(2)
C1 N1 N2 113.3(2)
C6 N1 N2 113.59(19)
N1 N2 C4 104.92(19)
N1 N2 C3 102.66(19)
C4 N2 C3 116.7(2)
C17 N3 C16 127.1(2)
C17 N3 C15 123.0(2)
C16 N3 C15 109.5(2)
O4 C1 N1 124.5(3)
O4 C1 C2 129.3(3)
N1 C1 C2 106.2(2)
C1 C2 C3 101.9(2)
C1 C2 H2A 111.4
C3 C2 H2A 111.4
C1 C2 H2B 111.4
C3 C2 H2B 111.4
H2A C2 H2B 109.3
N2 C3 C2 102.9(2)
N2 C3 H3A 111.2
C2 C3 H3A 111.2
N2 C3 H3B 111.2
C2 C3 H3B 111.2
H3A C3 H3B 109.1
N2 C4 C23 112.1(2)
N2 C4 C5 103.1(2)
C23 C4 C5 114.2(2)
N2 C4 H4 109.1
C23 C4 H4 109.1
C5 C4 H4 109.1
C10 C5 C16 102.8(2)
C10 C5 C6 119.2(2)
C16 C5 C6 109.1(2)
C10 C5 C4 113.6(2)
C16 C5 C4 109.2(2)
C6 C5 C4 102.86(19)
N1 C6 C7 111.1(2)
N1 C6 C5 101.9(2)
C7 C6 C5 114.1(2)
N1 C6 H6 109.8
C7 C6 H6 109.8
C5 C6 H6 109.8
O5 C7 O6 126.3(3)
O5 C7 C6 122.5(3)
O6 C7 C6 111.2(2)
O6 C8 C9 109.6(3)
O6 C8 H8A 109.7
C9 C8 H8A 109.7
O6 C8 H8B 109.7
C9 C8 H8B 109.7
H8A C8 H8B 108.2
C8 C9 H9A 109.5
C8 C9 H9B 109.5
H9A C9 H9B 109.5
C8 C9 H9C 109.5
H9A C9 H9C 109.5
H9B C9 H9C 109.5
C15 C10 C11 119.5(2)
C15 C10 C5 109.8(2)
C11 C10 C5 130.6(2)
C12 C11 C10 118.9(3)
C12 C11 H11 120.5
C10 C11 H11 120.5
C13 C12 C11 120.5(3)
C13 C12 H12 119.7
C11 C12 H12 119.7
C12 C13 C14 122.1(3)
C12 C13 H13 119.0
C14 C13 H13 119.0
C15 C14 C13 116.8(3)
C15 C14 H14 121.6
C13 C14 H14 121.6
C14 C15 C10 122.1(3)
C14 C15 N3 128.4(3)
C10 C15 N3 109.4(2)
O3 C16 N3 126.3(2)
O3 C16 C5 126.1(2)
N3 C16 C5 107.5(2)
O2 C17 O1 127.7(3)
O2 C17 N3 121.4(3)
O1 C17 N3 110.8(2)
C19 C18 O1 102.8(3)
C19 C18 C21 112.1(4)
O1 C18 C21 110.7(3)
C19 C18 C20 110.6(4)
O1 C18 C20 108.1(3)
C21 C18 C20 112.1(3)
C18 C19 H19A 109.5
C18 C19 H19B 109.5
H19A C19 H19B 109.5
C18 C19 H19C 109.5
H19A C19 H19C 109.5
H19B C19 H19C 109.5
C18 C20 H20A 109.5
C18 C20 H20B 109.5
H20A C20 H20B 109.5
C18 C20 H20C 109.5
H20A C20 H20C 109.5
H20B C20 H20C 109.5
C18 C21 H21A 109.5
C18 C21 H21B 109.5
H21A C21 H21B 109.5
C18 C21 H21C 109.5
H21A C21 H21C 109.5
H21B C21 H21C 109.5
C27 C22 C23 121.0(3)
C27 C22 H22 119.5
C23 C22 H22 119.5
C22 C23 C24 119.2(3)
C22 C23 C4 120.2(2)
C24 C23 C4 120.6(2)
C23 C24 C25 118.8(3)
C23 C24 H24 120.6
C25 C24 H24 120.6
C26 C25 C24 121.8(3)
C26 C25 Br1 119.8(2)
C24 C25 Br1 118.4(2)
C25 C26 C27 118.9(3)
C25 C26 H26 120.6
C27 C26 H26 120.6
C22 C27 C26 120.3(3)
C22 C27 H27 119.9
C26 C27 H27 119.9

loop_
_geom_bond_atom_site_label_1
_geom_bond_atom_site_label_2
_geom_bond_distance
Br1 C25 1.902(3)
O1 C17 1.303(4)
O1 C18 1.498(4)
O2 C17 1.191(4)
O3 C16 1.197(3)
O4 C1 1.218(4)
O5 C7 1.202(3)
O6 C7 1.325(4)
O6 C8 1.463(3)
N1 C1 1.350(3)
N1 C6 1.452(3)
N1 N2 1.456(3)
N2 C4 1.469(3)
N2 C3 1.484(4)
N3 C17 1.415(4)
N3 C16 1.417(3)
N3 C15 1.438(3)
C1 C2 1.517(5)
C2 C3 1.529(5)
C2 H2A 0.9700
C2 H2B 0.9700
C3 H3A 0.9700
C3 H3B 0.9700
C4 C23 1.515(4)
C4 C5 1.563(4)
C4 H4 0.9800
C5 C10 1.506(3)
C5 C16 1.536(4)
C5 C6 1.559(4)
C6 C7 1.526(4)
C6 H6 0.9800
C8 C9 1.488(5)
C8 H8A 0.9700
C8 H8B 0.9700
C9 H9A 0.9600
C9 H9B 0.9600
C9 H9C 0.9600
C10 C15 1.393(4)
C10 C11 1.398(4)
C11 C12 1.386(4)
C11 H11 0.9300
C12 C13 1.372(5)
C12 H12 0.9300
C13 C14 1.400(4)
C13 H13 0.9300
C14 C15 1.387(4)
C14 H14 0.9300
C18 C19 1.497(5)
C18 C21 1.509(5)
C18 C20 1.530(6)
C19 H19A 0.9600
C19 H19B 0.9600
C19 H19C 0.9600
C20 H20A 0.9600
C20 H20B 0.9600
C20 H20C 0.9600
C21 H21A 0.9600
C21 H21B 0.9600
C21 H21C 0.9600
C22 C27 1.378(4)
C22 C23 1.393(4)
C22 H22 0.9300
C23 C24 1.394(4)
C24 C25 1.397(4)
C24 H24 0.9300
C25 C26 1.377(4)
C26 C27 1.387(5)
C26 H26 0.9300
C27 H27 0.9300

loop_
_geom_torsion_atom_site_label_1
_geom_torsion_atom_site_label_2
_geom_torsion_atom_site_label_3
_geom_torsion_atom_site_label_4
_geom_torsion
C1 N1 N2 C4 -141.0(2)
C6 N1 N2 C4 14.2(3)
C1 N1 N2 C3 -18.6(3)
C6 N1 N2 C3 136.6(2)
C6 N1 C1 O4 23.8(5)
N2 N1 C1 O4 174.9(3)
C6 N1 C1 C2 -155.4(3)
N2 N1 C1 C2 -4.3(3)
O4 C1 C2 C3 -154.6(3)
N1 C1 C2 C3 24.5(3)
N1 N2 C3 C2 32.6(3)
C4 N2 C3 C2 146.7(2)
C1 C2 C3 N2 -35.1(3)
N1 N2 C4 C23 -154.6(2)
C3 N2 C4 C23 92.6(3)
N1 N2 C4 C5 -31.4(2)
C3 N2 C4 C5 -144.2(2)
N2 C4 C5 C10 167.4(2)
C23 C4 C5 C10 -70.7(3)
N2 C4 C5 C16 -78.5(2)
C23 C4 C5 C16 43.3(3)
N2 C4 C5 C6 37.2(2)
C23 C4 C5 C6 159.0(2)
C1 N1 C6 C7 38.8(4)
N2 N1 C6 C7 -112.3(2)
C1 N1 C6 C5 160.7(3)
N2 N1 C6 C5 9.6(3)
C10 C5 C6 N1 -154.8(2)
C16 C5 C6 N1 87.8(2)
C4 C5 C6 N1 -28.0(2)
C10 C5 C6 C7 -34.9(3)
C16 C5 C6 C7 -152.4(2)
C4 C5 C6 C7 91.8(3)
C8 O6 C7 O5 8.4(4)
C8 O6 C7 C6 -172.7(2)
N1 C6 C7 O5 -139.0(3)
C5 C6 C7 O5 106.5(3)
N1 C6 C7 O6 42.0(3)
C5 C6 C7 O6 -72.4(3)
C7 O6 C8 C9 93.3(3)
C16 C5 C10 C15 -7.0(3)
C6 C5 C10 C15 -127.7(3)
C4 C5 C10 C15 110.8(3)
C16 C5 C10 C11 177.0(3)
C6 C5 C10 C11 56.4(4)
C4 C5 C10 C11 -65.1(4)
C15 C10 C11 C12 1.7(4)
C5 C10 C11 C12 177.3(3)
C10 C11 C12 C13 -0.4(5)
C11 C12 C13 C14 -0.7(5)
C12 C13 C14 C15 0.4(5)
C13 C14 C15 C10 1.0(5)
C13 C14 C15 N3 -179.2(3)
C11 C10 C15 C14 -2.1(5)
C5 C10 C15 C14 -178.5(3)
C11 C10 C15 N3 178.1(3)
C5 C10 C15 N3 1.6(3)
C17 N3 C15 C14 12.0(5)
C16 N3 C15 C14 -174.7(3)
C17 N3 C15 C10 -168.1(3)
C16 N3 C15 C10 5.1(3)
C17 N3 C16 O3 -18.7(5)
C15 N3 C16 O3 168.3(3)
C17 N3 C16 C5 163.4(3)
C15 N3 C16 C5 -9.5(3)
C10 C5 C16 O3 -168.0(3)
C6 C5 C16 O3 -40.6(4)
C4 C5 C16 O3 71.1(4)
C10 C5 C16 N3 9.9(3)
C6 C5 C16 N3 137.3(2)
C4 C5 C16 N3 -111.0(2)
C18 O1 C17 O2 3.4(6)
C18 O1 C17 N3 -175.7(3)
C16 N3 C17 O2 -176.4(3)
C15 N3 C17 O2 -4.3(5)
C16 N3 C17 O1 2.8(5)
C15 N3 C17 O1 174.8(3)
C17 O1 C18 C19 -179.5(4)
C17 O1 C18 C21 -59.6(4)
C17 O1 C18 C20 63.6(4)
C27 C22 C23 C24 2.4(5)
C27 C22 C23 C4 -175.0(3)
N2 C4 C23 C22 -171.4(3)
C5 C4 C23 C22 71.9(3)
N2 C4 C23 C24 11.3(4)
C5 C4 C23 C24 -105.4(3)
C22 C23 C24 C25 -0.4(5)
C4 C23 C24 C25 177.0(3)
C23 C24 C25 C26 -1.0(5)
C23 C24 C25 Br1 178.1(2)
C24 C25 C26 C27 0.5(6)
Br1 C25 C26 C27 -178.6(3)
C23 C22 C27 C26 -3.0(6)
C25 C26 C27 C22 1.5(6)
